data_7000857
loop_
_publ_author_name
'Whiteoak, Christopher J.'
'Britovsek, George J. P.'
'Gibson, Vernon C.'
'White, Andrew J. P.'

_publ_section_title
;
 Electronic effects in oxo transfer reactions catalysed by salan
 molybdenum(VI) cis-dioxo complexes
;
_journal_coden_ASTM DTARAF
_journal_issue 13
_journal_name_full 'Dalton Transactions'
_journal_page_first 2337
_journal_page_last 2344
_journal_paper_doi 10.1039/b820754b
_journal_year 2009
_chemical_formula_moiety 'C18 H20 Cl2 Mo N2 O4'
_chemical_formula_sum 'C18 H20 Cl2 Mo N2 O4'
_chemical_formula_weight 495.20
_space_group_IT_number 15
_symmetry_cell_setting monoclinic
_symmetry_space_group_name_Hall '-I 2ya'
_symmetry_space_group_name_H-M 'I 1 2/a 1'
_atom_sites_solution_hydrogens geom
_atom_sites_solution_primary direct
_atom_sites_solution_secondary difmap
_audit_creation_method SHELXL-97
_cell_angle_alpha 90
_cell_angle_beta 98.5896(8)
_cell_angle_gamma 90
_cell_formula_units_Z 4
_cell_length_a 14.45109(12)
_cell_length_b 7.45243(6)
_cell_length_c 18.62581(17)
_cell_measurement_reflns_used 7103
_cell_measurement_temperature 173(2)
_cell_measurement_theta_max 71.2219
_cell_measurement_theta_min 2.3966
_cell_volume 1983.42(3)
_computing_cell_refinement 'CrysAlis RED, Oxford Diffraction Ltd'
_computing_data_collection 'CrysAlis CCD, Oxford Diffraction Ltd'
_computing_data_reduction 'CrysAlis RED, Oxford Diffraction Ltd'
_computing_molecular_graphics 'Bruker SHELXTL'
_computing_publication_material 'Bruker SHELXTL'
_computing_structure_refinement 'SHELXL-97 (Sheldrick, 1997)'
_computing_structure_solution 'SHELXS-97 (Sheldrick, 1990)'
_diffrn_ambient_temperature 173(2)
_diffrn_detector_area_resol_mean 8.2556
_diffrn_measured_fraction_theta_full 0.981
_diffrn_measured_fraction_theta_max 0.981
_diffrn_measurement_device_type 'OD Xcalibur PX Ultra'
_diffrn_measurement_method 'phi and omega scans'
_diffrn_radiation_monochromator graphite
_diffrn_radiation_source 'Enhance Ultra (Cu) X-ray Source'
_diffrn_radiation_type CuK\a
_diffrn_radiation_wavelength 1.54184
_diffrn_reflns_av_R_equivalents 0.0214
_diffrn_reflns_av_sigmaI/netI 0.0134
_diffrn_reflns_limit_h_max 17
_diffrn_reflns_limit_h_min -16
_diffrn_reflns_limit_k_max 8
_diffrn_reflns_limit_k_min -8
_diffrn_reflns_limit_l_max 22
_diffrn_reflns_limit_l_min -21
_diffrn_reflns_number 9242
_diffrn_reflns_theta_full 71.36
_diffrn_reflns_theta_max 71.36
_diffrn_reflns_theta_min 4.80
_diffrn_standards_number 0
_exptl_absorpt_coefficient_mu 8.122
_exptl_absorpt_correction_T_max 1.00000
_exptl_absorpt_correction_T_min 0.44610
_exptl_absorpt_correction_type multi-scan
_exptl_absorpt_process_details
;
CrysAlis RED, Oxford Diffraction Ltd.,
Version 1.171.32.5 (release 08-05-2007 CrysAlis171 .NET)
(compiled May 8 2007,13:10:02)
Empirical absorption correction using spherical harmonics,
implemented in SCALE3 ABSPACK scaling algorithm.
;
_exptl_crystal_colour Yellow
_exptl_crystal_density_diffrn 1.658
_exptl_crystal_density_method 'not measured'
_exptl_crystal_description plates
_exptl_crystal_F_000 1000
_exptl_crystal_size_max 0.15
_exptl_crystal_size_mid 0.14
_exptl_crystal_size_min 0.03
_refine_diff_density_max 0.467
_refine_diff_density_min -0.412
_refine_diff_density_rms 0.056
_refine_ls_extinction_method none
_refine_ls_goodness_of_fit_ref 1.111
_refine_ls_hydrogen_treatment constr
_refine_ls_matrix_type full
_refine_ls_number_parameters 123
_refine_ls_number_reflns 1894
_refine_ls_number_restraints 0
_refine_ls_restrained_S_all 1.111
_refine_ls_R_factor_all 0.0227
_refine_ls_R_factor_gt 0.0209
_refine_ls_shift/su_max 0.000
_refine_ls_shift/su_mean 0.000
_refine_ls_structure_factor_coef Fsqd
_refine_ls_weighting_details 'calc w=1/[\s^2^(Fo^2^)+(0.0398P)^2^+0.8853P] where P=(Fo^2^+2Fc^2^)/3'
_refine_ls_weighting_scheme calc
_refine_ls_wR_factor_gt 0.0592
_refine_ls_wR_factor_ref 0.0598
_reflns_number_gt 1757
_reflns_number_total 1894
_reflns_threshold_expression >2sigma(I)
_cod_data_source_file B820754B.txt
_cod_data_source_block '[MoO2L(Cl)]'
_cod_depositor_comments
;
The following automatic conversions were performed:
'_symmetry_cell_setting' value 'Monoclinic' changed to 'monoclinic'
according to '/home/saulius/struct/CIF-dictionaries/cif_core.dic'
dictionary named 'cif_core.dic' version 2.4.1 from 2010-06-29.

Automatic conversion script
Id: cif_fix_enum 1527 2010-12-29 10:47:43Z saulius 
;
_cod_original_sg_symbol_H-M I2/a
_cod_database_code 7000857

loop_
_symmetry_equiv_pos_as_xyz
'x, y, z'
'-x+1/2, y, -z'
'x+1/2, y+1/2, z+1/2'
'-x+1, y+1/2, -z+1/2'
'-x, -y, -z'
'x-1/2, -y, z'
'-x+1/2, -y+1/2, -z+1/2'
'x, -y+1/2, z+1/2'

loop_
_atom_site_label
_atom_site_type_symbol
_atom_site_fract_x
_atom_site_fract_y
_atom_site_fract_z
_atom_site_U_iso_or_equiv
_atom_site_adp_type
_atom_site_occupancy
_atom_site_symmetry_multiplicity
_atom_site_calc_flag
_atom_site_refinement_flags
_atom_site_disorder_assembly
_atom_site_disorder_group
Mo Mo 0.2500 0.58546(3) 0.5000 0.02892(9) Uani 1 2 d S . .
O O 0.23481(10) 0.4514(2) 0.57139(8) 0.0373(3) Uani 1 1 d . . .
O1 O 0.11879(10) 0.6398(2) 0.46991(8) 0.0357(3) Uani 1 1 d . . .
C1 C 0.06553(14) 0.6874(3) 0.40696(11) 0.0324(4) Uani 1 1 d . . .
C2 C -0.03007(15) 0.6479(3) 0.39985(11) 0.0347(4) Uani 1 1 d . . .
H2A H -0.0547 0.5929 0.4390 0.042 Uiso 1 1 calc R . .
C3 C -0.08895(15) 0.6882(3) 0.33640(12) 0.0369(5) Uani 1 1 d . . .
H3A H -0.1536 0.6592 0.3312 0.044 Uiso 1 1 calc R . .
C4 C -0.05243(16) 0.7712(3) 0.28071(11) 0.0385(5) Uani 1 1 d . . .
Cl Cl -0.12654(4) 0.82264(9) 0.20052(3) 0.05288(17) Uani 1 1 d . . .
C5 C 0.04092(17) 0.8163(3) 0.28743(12) 0.0395(5) Uani 1 1 d . . .
H5A H 0.0640 0.8764 0.2488 0.047 Uiso 1 1 calc R . .
C6 C 0.10199(15) 0.7741(3) 0.35084(11) 0.0361(4) Uani 1 1 d . . .
C7 C 0.20464(17) 0.8108(3) 0.35117(13) 0.0457(6) Uani 1 1 d . . .
H7A H 0.2315 0.7086 0.3273 0.055 Uiso 1 1 calc R . .
H7B H 0.2104 0.9185 0.3210 0.055 Uiso 1 1 calc R . .
N8 N 0.26270(13) 0.8397(3) 0.42347(11) 0.0441(5) Uani 1 1 d . . .
C9 C 0.2308(2) 1.0017(3) 0.45925(15) 0.0572(7) Uani 1 1 d . . .
H9A H 0.1616 1.0043 0.4525 0.069 Uiso 1 1 calc R . .
H9B H 0.2527 1.1107 0.4364 0.069 Uiso 1 1 calc R . .
C10 C 0.36048(19) 0.8655(4) 0.40849(16) 0.0609(7) Uani 1 1 d . . .
H10A H 0.3630 0.9708 0.3773 0.091 Uiso 1 1 calc R . .
H10B H 0.3803 0.7589 0.3840 0.091 Uiso 1 1 calc R . .
H10C H 0.4024 0.8837 0.4544 0.091 Uiso 1 1 calc R . .

loop_
_atom_site_aniso_label
_atom_site_aniso_U_11
_atom_site_aniso_U_22
_atom_site_aniso_U_33
_atom_site_aniso_U_23
_atom_site_aniso_U_13
_atom_site_aniso_U_12
Mo 0.03094(13) 0.02635(14) 0.02736(13) 0.000 -0.00258(8) 0.000
O 0.0361(8) 0.0411(8) 0.0323(8) 0.0067(6) -0.0028(6) 0.0036(6)
O1 0.0340(7) 0.0398(8) 0.0310(7) 0.0085(6) -0.0027(6) 0.0021(6)
C1 0.0363(10) 0.0287(10) 0.0299(10) 0.0022(8) -0.0027(8) 0.0054(8)
C2 0.0368(10) 0.0350(11) 0.0311(10) 0.0016(8) 0.0011(8) 0.0058(8)
C3 0.0360(10) 0.0359(11) 0.0365(11) -0.0004(8) -0.0023(8) 0.0056(8)
C4 0.0482(12) 0.0318(11) 0.0311(10) 0.0021(8) -0.0082(9) 0.0043(9)
Cl 0.0601(4) 0.0526(4) 0.0383(3) 0.0132(2) -0.0176(3) -0.0053(3)
C5 0.0509(13) 0.0331(11) 0.0316(11) 0.0069(8) -0.0035(9) -0.0036(9)
C6 0.0436(11) 0.0296(10) 0.0330(11) 0.0052(8) -0.0009(9) -0.0008(9)
C7 0.0489(13) 0.0467(13) 0.0394(12) 0.0169(10) -0.0004(10) -0.0090(10)
N8 0.0445(11) 0.0356(10) 0.0478(11) 0.0115(9) -0.0075(8) -0.0094(8)
C9 0.0683(16) 0.0267(12) 0.0673(18) 0.0064(11) -0.0200(13) -0.0028(11)
C10 0.0500(14) 0.0651(17) 0.0644(17) 0.0266(14) -0.0017(12) -0.0213(13)

loop_
_atom_type_symbol
_atom_type_description
_atom_type_scat_dispersion_real
_atom_type_scat_dispersion_imag
_atom_type_scat_source
C C 0.0181 0.0091 'International Tables Vol C Tables 4.2.6.8 and 6.1.1.4'
H H 0.0000 0.0000 'International Tables Vol C Tables 4.2.6.8 and 6.1.1.4'
N N 0.0311 0.0180 'International Tables Vol C Tables 4.2.6.8 and 6.1.1.4'
O O 0.0492 0.0322 'International Tables Vol C Tables 4.2.6.8 and 6.1.1.4'
Cl Cl 0.3639 0.7018 'International Tables Vol C Tables 4.2.6.8 and 6.1.1.4'
Mo Mo -0.0483 2.7339 'International Tables Vol C Tables 4.2.6.8 and 6.1.1.4'

loop_
_geom_angle_atom_site_label_1
_geom_angle_atom_site_label_2
_geom_angle_atom_site_label_3
_geom_angle
_geom_angle_site_symmetry_1
_geom_angle_site_symmetry_3
_geom_angle_publ_flag
O Mo O 108.17(11) . 2_556 ?
O Mo O1 97.56(7) . 2_556 ?
O Mo O1 96.54(6) 2_556 2_556 ?
O Mo O1 96.54(6) . . ?
O Mo O1 97.56(7) 2_556 . ?
O1 Mo O1 155.86(9) 2_556 . ?
O Mo N8 88.24(7) . 2_556 ?
O Mo N8 163.55(8) 2_556 2_556 ?
O1 Mo N8 79.69(6) 2_556 2_556 ?
O1 Mo N8 81.26(6) . 2_556 ?
O Mo N8 163.55(8) . . ?
O Mo N8 88.24(7) 2_556 . ?
O1 Mo N8 81.26(6) 2_556 . ?
O1 Mo N8 79.69(6) . . ?
N8 Mo N8 75.39(10) 2_556 . ?
C1 O1 Mo 135.41(13) . . ?
O1 C1 C6 122.77(19) . . ?
O1 C1 C2 116.97(18) . . ?
C6 C1 C2 120.25(19) . . ?
C3 C2 C1 120.5(2) . . ?
C4 C3 C2 119.0(2) . . ?
C5 C4 C3 121.4(2) . . ?
C5 C4 Cl 119.45(17) . . ?
C3 C4 Cl 119.17(17) . . ?
C4 C5 C6 120.5(2) . . ?
C1 C6 C5 118.3(2) . . ?
C1 C6 C7 124.16(19) . . ?
C5 C6 C7 117.3(2) . . ?
N8 C7 C6 116.8(2) . . ?
C9 N8 C7 110.63(19) . . ?
C9 N8 C10 110.2(2) . . ?
C7 N8 C10 105.7(2) . . ?
C9 N8 Mo 108.65(16) . . ?
C7 N8 Mo 109.89(13) . . ?
C10 N8 Mo 111.83(15) . . ?
N8 C9 C9 110.69(17) . 2_556 ?

loop_
_geom_bond_atom_site_label_1
_geom_bond_atom_site_label_2
_geom_bond_distance
_geom_bond_site_symmetry_2
_geom_bond_publ_flag
Mo O 1.7035(15) . ?
Mo O 1.7035(15) 2_556 ?
Mo O1 1.9381(14) 2_556 ?
Mo O1 1.9381(14) . ?
Mo N8 2.3945(19) 2_556 ?
Mo N8 2.3945(19) . ?
O1 C1 1.350(2) . ?
C1 C6 1.397(3) . ?
C1 C2 1.399(3) . ?
C2 C3 1.382(3) . ?
C3 C4 1.379(3) . ?
C4 C5 1.378(3) . ?
C4 Cl 1.746(2) . ?
C5 C6 1.400(3) . ?
C6 C7 1.507(3) . ?
C7 N8 1.492(3) . ?
N8 C9 1.485(4) . ?
N8 C10 1.493(3) . ?
C9 C9 1.536(5) 2_556 ?
